data_2217586
loop_
_publ_author_name
'Tao Zeng'
'Ju-Feng Sun'

_publ_section_title
;
 2,6-Di-<i>tert</i>-butyl-4-[(<i>N</i>-methylanilino)methyl]phenol
;
_journal_coeditor_code LW2054
_journal_issue 2
_journal_name_full 'Acta Crystallographica Section E'
_journal_page_first o410
_journal_page_last o410
_journal_paper_doi 10.1107/S1600536807068365
_journal_volume 64
_journal_year 2008
_chemical_formula_iupac 'C22 H31 N O'
_chemical_formula_moiety 'C22 H31 N O'
_chemical_formula_sum 'C22 H31 N O'
_chemical_formula_weight 325.48
_chemical_name_systematic
;
2,6-Di-<i>tert</i>-butyl-4-[(N-methylanilino)methyl]phenol
;
_space_group_IT_number 2
_symmetry_cell_setting triclinic
_symmetry_space_group_name_Hall '-P 1'
_symmetry_space_group_name_H-M 'P -1'
_atom_sites_solution_hydrogens geom
_atom_sites_solution_primary direct
_atom_sites_solution_secondary difmap
_audit_creation_method SHELXL97
_cell_angle_alpha 109.561(13)
_cell_angle_beta 92.691(13)
_cell_angle_gamma 90.394(14)
_cell_formula_units_Z 4
_cell_length_a 9.535(7)
_cell_length_b 12.106(9)
_cell_length_c 17.959(14)
_cell_measurement_reflns_used 2492
_cell_measurement_temperature 294(2)
_cell_measurement_theta_max 23.51
_cell_measurement_theta_min 2.40
_cell_volume 1951(3)
_computing_cell_refinement 'SMART (Bruker, 1997)'
_computing_data_collection 'SMART (Bruker, 1997)'
_computing_data_reduction 'SAINT (Bruker, 1997)'
_computing_molecular_graphics 'SHELXTL (Bruker, 1997)'
_computing_publication_material 'SHELXTL (Bruker, 1997)'
_computing_structure_refinement 'SHELXL97 (Sheldrick, 2008)'
_computing_structure_solution 'SHELXS97 (Sheldrick, 2008)'
_diffrn_ambient_temperature 294(2)
_diffrn_measured_fraction_theta_full 0.994
_diffrn_measured_fraction_theta_max 0.994
_diffrn_measurement_device_type 'Bruker SMART CCD area-detector'
_diffrn_measurement_method '\f and \w'
_diffrn_radiation_monochromator graphite
_diffrn_radiation_source 'fine-focus sealed tube'
_diffrn_radiation_type MoK\a
_diffrn_radiation_wavelength 0.71073
_diffrn_reflns_av_R_equivalents 0.0257
_diffrn_reflns_av_sigmaI/netI 0.0541
_diffrn_reflns_limit_h_max 11
_diffrn_reflns_limit_h_min -11
_diffrn_reflns_limit_k_max 9
_diffrn_reflns_limit_k_min -14
_diffrn_reflns_limit_l_max 21
_diffrn_reflns_limit_l_min -21
_diffrn_reflns_number 10188
_diffrn_reflns_theta_full 25.01
_diffrn_reflns_theta_max 25.01
_diffrn_reflns_theta_min 1.20
_diffrn_standards_decay_% 0
_diffrn_standards_interval_count 0
_diffrn_standards_interval_time 0
_diffrn_standards_number 0
_exptl_absorpt_coefficient_mu 0.067
_exptl_absorpt_correction_T_max 0.9868
_exptl_absorpt_correction_T_min 0.9842
_exptl_absorpt_correction_type multi-scan
_exptl_absorpt_process_details '(SADABS; Sheldrick, 1996)'
_exptl_crystal_colour colourless
_exptl_crystal_density_diffrn 1.108
_exptl_crystal_density_method 'not measured'
_exptl_crystal_description bolck
_exptl_crystal_F_000 712
_exptl_crystal_size_max 0.24
_exptl_crystal_size_mid 0.24
_exptl_crystal_size_min 0.20
_refine_diff_density_max 0.248
_refine_diff_density_min -0.312
_refine_ls_extinction_coef 0.0156(16)
_refine_ls_extinction_expression Fc^*^=kFc[1+0.001xFc^2^\l^3^/sin(2\q)]^-1/4^
_refine_ls_extinction_method 'SHELXL97 (Sheldrick, 1997)'
_refine_ls_goodness_of_fit_ref 1.017
_refine_ls_hydrogen_treatment constr
_refine_ls_matrix_type full
_refine_ls_number_parameters 510
_refine_ls_number_reflns 6861
_refine_ls_number_restraints 472
_refine_ls_restrained_S_all 1.025
_refine_ls_R_factor_all 0.1136
_refine_ls_R_factor_gt 0.0541
_refine_ls_shift/su_max 0.004
_refine_ls_shift/su_mean 0.001
_refine_ls_structure_factor_coef Fsqd
_refine_ls_weighting_details 'calc w=1/[\s^2^(Fo^2^)+(0.0658P)^2^+0.5357P] where P=(Fo^2^+2Fc^2^)/3'
_refine_ls_weighting_scheme calc
_refine_ls_wR_factor_gt 0.1287
_refine_ls_wR_factor_ref 0.1645
_reflns_number_gt 3684
_reflns_number_total 6861
_reflns_threshold_expression I>2\s(I)
_cod_data_source_file lw2054.cif
_cod_data_source_block I
_cod_depositor_comments
;
The following automatic conversions were performed:
'_symmetry_cell_setting' value 'Triclinic' changed to 'triclinic'
according to '/home/saulius/struct/CIF-dictionaries/cif_core.dic'
dictionary named 'cif_core.dic' version 2.4.1 from 2010-06-29.

Automatic conversion script
Id: cif_fix_enum 1527 2010-12-29 10:47:43Z saulius 

The following automatic conversions were performed:

'_symmetry_cell_setting' value 'Triclinic' changed to 'triclinic'
according to /home/saulius/struct/CIF-dictionaries/cif_core.dic
dictionary named 'cif_core.dic' version 2.4.1 from 2010-06-29.

Automatic conversion script
Id: cif_fix_values 1715 2011-07-08 13:25:40Z adriana 
;
_cod_database_code 2217586
_cod_database_fobs_code 2217586

loop_
_symmetry_equiv_pos_as_xyz
'x, y, z'
'-x, -y, -z'

loop_
_atom_site_type_symbol
_atom_site_label
_atom_site_fract_x
_atom_site_fract_y
_atom_site_fract_z
_atom_site_U_iso_or_equiv
_atom_site_adp_type
_atom_site_calc_flag
_atom_site_refinement_flags
_atom_site_occupancy
_atom_site_disorder_assembly
_atom_site_disorder_group
O O1 1.02388(18) 0.41746(16) 0.41523(10) 0.0651(5) Uani d . 1 . .
H H1 0.9788 0.3812 0.4393 0.078 Uiso d R 1 . .
O O2 0.55834(18) 0.91928(16) 0.41754(10) 0.0643(5) Uani d . 1 . .
H H2 0.6027 0.8831 0.4428 0.077 Uiso d R 1 . .
N N1 0.8263(3) 0.0870(2) 0.06541(13) 0.0699(7) Uani d D 1 . .
N N2 0.6869(3) 0.5888(2) 0.06764(13) 0.0707(7) Uani d D 1 . .
C C1 1.0031(2) 0.3369(2) 0.34025(14) 0.0432(6) Uani d . 1 A .
C C2 1.1039(2) 0.2513(2) 0.31399(14) 0.0414(6) Uani d . 1 . .
C C3 1.0841(2) 0.1748(2) 0.23807(15) 0.0469(6) Uani d . 1 A .
H H3 1.1494 0.1166 0.2191 0.056 Uiso calc R 1 . .
C C4 0.9719(3) 0.1805(2) 0.18891(14) 0.0485(6) Uani d . 1 . .
C C5 0.8740(2) 0.2641(2) 0.21751(14) 0.0464(6) Uani d . 1 A .
H H5 0.7974 0.2677 0.1844 0.056 Uiso calc R 1 . .
C C6 0.8845(2) 0.3435(2) 0.29364(14) 0.0417(6) Uani d . 1 . .
C C7 0.7697(3) 0.4322(2) 0.32466(15) 0.0514(7) Uani d . 1 A .
C C8 0.8241(3) 0.5576(3) 0.3400(2) 0.0804(10) Uani d . 1 . .
H H8A 0.8574 0.5641 0.2920 0.121 Uiso calc R 1 A .
H H8B 0.8996 0.5760 0.3798 0.121 Uiso calc R 1 . .
H H8C 0.7494 0.6113 0.3579 0.121 Uiso calc R 1 . .
C C9 0.6445(3) 0.4117(3) 0.26502(17) 0.0695(8) Uani d . 1 . .
H H9A 0.5733 0.4672 0.2869 0.104 Uiso calc R 1 A .
H H9B 0.6072 0.3336 0.2534 0.104 Uiso calc R 1 . .
H H9C 0.6744 0.4215 0.2173 0.104 Uiso calc R 1 . .
C C10 0.7112(3) 0.4194(3) 0.39917(17) 0.0714(9) Uani d . 1 . .
H H10A 0.6362 0.4731 0.4163 0.107 Uiso calc R 1 A .
H H10B 0.7844 0.4364 0.4403 0.107 Uiso calc R 1 . .
H H10C 0.6763 0.3406 0.3878 0.107 Uiso calc R 1 . .
C C11 1.2294(2) 0.2416(2) 0.36724(15) 0.0525(7) Uani d . 1 . .
C C12 1.3197(3) 0.3536(3) 0.39181(18) 0.0712(9) Uani d . 1 . .
H H12A 1.3991 0.3460 0.4245 0.107 Uiso calc R 1 . .
H H12B 1.2651 0.4188 0.4209 0.107 Uiso calc R 1 . .
H H12C 1.3519 0.3666 0.3455 0.107 Uiso calc R 1 . .
C C13 1.3231(3) 0.1410(3) 0.32503(19) 0.0792(9) Uani d . 1 . .
H H13A 1.3605 0.1549 0.2802 0.119 Uiso calc R 1 . .
H H13B 1.2690 0.0689 0.3075 0.119 Uiso calc R 1 . .
H H13C 1.3988 0.1358 0.3608 0.119 Uiso calc R 1 . .
C C14 1.1797(3) 0.2174(3) 0.43998(17) 0.0742(9) Uani d . 1 . .
H H14A 1.1290 0.1438 0.4237 0.111 Uiso calc R 1 . .
H H14B 1.1194 0.2789 0.4682 0.111 Uiso calc R 1 . .
H H14C 1.2595 0.2145 0.4738 0.111 Uiso calc R 1 . .
C C15 0.9607(3) 0.0940(3) 0.10617(16) 0.0725(9) Uani d . 1 A .
H H15A 1.0311 0.1148 0.0756 0.087 Uiso calc R 1 . .
H H15B 0.9824 0.0170 0.1083 0.087 Uiso calc R 1 . .
C C16 0.7267(4) 0.0108(4) 0.0818(2) 0.1105(13) Uani d U 1 A .
H H16A 0.6340 0.0406 0.0798 0.166 Uiso calc R 1 . .
H H16B 0.7482 0.0067 0.1336 0.166 Uiso calc R 1 . .
H H16C 0.7308 -0.0661 0.0432 0.166 Uiso calc R 1 . .
C C17 0.8148(8) 0.1256(7) 0.0005(3) 0.0610(17) Uani d PGDU 0.605(10) A 1
C C18 0.9201(7) 0.1988(6) -0.0091(3) 0.0751(17) Uani d PGU 0.605(10) A 1
H H18A 0.9957 0.2221 0.0278 0.090 Uiso calc PR 0.605(10) A 1
C C19 0.9126(7) 0.2373(5) -0.0739(3) 0.0833(18) Uani d PGU 0.605(10) A 1
H H19A 0.9831 0.2863 -0.0804 0.100 Uiso calc PR 0.605(10) A 1
C C20 0.7997(8) 0.2025(6) -0.1291(3) 0.084(2) Uani d PGU 0.605(10) A 1
H H20A 0.7947 0.2282 -0.1725 0.101 Uiso calc PR 0.605(10) A 1
C C21 0.6944(6) 0.1292(7) -0.1195(3) 0.083(2) Uani d PGU 0.605(10) A 1
H H21A 0.6189 0.1059 -0.1564 0.100 Uiso calc PR 0.605(10) A 1
C C22 0.7019(7) 0.0908(6) -0.0547(4) 0.0725(16) Uani d PGU 0.605(10) A 1
H H22A 0.6314 0.0418 -0.0482 0.087 Uiso calc PR 0.605(10) A 1
C C17' 0.8006(13) 0.1132(11) -0.0028(5) 0.061(2) Uani d PGDU 0.395(10) A 2
C C18' 0.8780(11) 0.1974(10) -0.0213(5) 0.071(2) Uani d PGU 0.395(10) A 2
H H18B 0.9514 0.2384 0.0129 0.086 Uiso calc PR 0.395(10) A 2
C C19' 0.8455(12) 0.2203(8) -0.0909(5) 0.085(2) Uani d PGU 0.395(10) A 2
H H19B 0.8972 0.2766 -0.1033 0.102 Uiso calc PR 0.395(10) A 2
C C20' 0.7357(12) 0.1589(9) -0.1420(4) 0.079(3) Uani d PGU 0.395(10) A 2
H H20B 0.7140 0.1742 -0.1886 0.095 Uiso calc PR 0.395(10) A 2
C C21' 0.6584(9) 0.0748(10) -0.1235(5) 0.084(2) Uani d PGU 0.395(10) A 2
H H21B 0.5849 0.0337 -0.1577 0.100 Uiso calc PR 0.395(10) A 2
C C22' 0.6909(11) 0.0519(10) -0.0539(5) 0.073(2) Uani d PGU 0.395(10) A 2
H H22B 0.6391 -0.0044 -0.0415 0.087 Uiso calc PR 0.395(10) A 2
C C23 0.5635(2) 0.8380(2) 0.34270(14) 0.0435(6) Uani d . 1 B .
C C24 0.4570(2) 0.7526(2) 0.31693(14) 0.0417(6) Uani d . 1 . .
C C25 0.4620(2) 0.6758(2) 0.24087(14) 0.0459(6) Uani d . 1 B .
H H25 0.3923 0.6177 0.2219 0.055 Uiso calc R 1 . .
C C26 0.5657(3) 0.6814(2) 0.19177(14) 0.0483(6) Uani d . 1 . .
C C27 0.6696(3) 0.7653(2) 0.22026(15) 0.0489(6) Uani d . 1 B .
H H27 0.7406 0.7688 0.1873 0.059 Uiso calc R 1 . .
C C28 0.6733(2) 0.8452(2) 0.29632(14) 0.0430(6) Uani d . 1 . .
C C29 0.7944(3) 0.9346(2) 0.32725(15) 0.0512(7) Uani d . 1 B .
C C30 0.7421(3) 1.0594(3) 0.3435(2) 0.0813(10) Uani d . 1 . .
H H30A 0.8202 1.1140 0.3602 0.122 Uiso calc R 1 B .
H H30B 0.6761 1.0769 0.3844 0.122 Uiso calc R 1 . .
H H30C 0.6972 1.0655 0.2961 0.122 Uiso calc R 1 . .
C C31 0.8662(3) 0.9218(3) 0.40190(16) 0.0665(8) Uani d . 1 . .
H H31A 0.8965 0.8427 0.3907 0.100 Uiso calc R 1 B .
H H31B 0.8011 0.9401 0.4433 0.100 Uiso calc R 1 . .
H H31C 0.9460 0.9747 0.4185 0.100 Uiso calc R 1 . .
C C32 0.9081(3) 0.9143(3) 0.26745(18) 0.0716(9) Uani d . 1 . .
H H32A 0.8691 0.9226 0.2194 0.107 Uiso calc R 1 B .
H H32B 0.9435 0.8368 0.2565 0.107 Uiso calc R 1 . .
H H32C 0.9833 0.9709 0.2888 0.107 Uiso calc R 1 . .
C C33 0.3407(2) 0.7418(2) 0.36998(15) 0.0516(7) Uani d . 1 . .
C C34 0.4034(3) 0.7176(3) 0.44301(17) 0.0764(9) Uani d . 1 . .
H H34A 0.3291 0.7093 0.4752 0.115 Uiso calc R 1 . .
H H34B 0.4649 0.7818 0.4731 0.115 Uiso calc R 1 . .
H H34C 0.4554 0.6467 0.4265 0.115 Uiso calc R 1 . .
C C35 0.2552(3) 0.8536(3) 0.39465(19) 0.0754(9) Uani d . 1 . .
H H35A 0.2143 0.8661 0.3483 0.113 Uiso calc R 1 . .
H H35B 0.3157 0.9192 0.4235 0.113 Uiso calc R 1 . .
H H35C 0.1821 0.8457 0.4276 0.113 Uiso calc R 1 . .
C C36 0.2386(3) 0.6414(3) 0.32762(19) 0.0809(10) Uani d . 1 . .
H H36A 0.1943 0.6551 0.2825 0.121 Uiso calc R 1 . .
H H36B 0.1684 0.6363 0.3630 0.121 Uiso calc R 1 . .
H H36C 0.2884 0.5693 0.3105 0.121 Uiso calc R 1 . .
C C37 0.5604(3) 0.5946(3) 0.10895(16) 0.0724(9) Uani d . 1 B .
H H37A 0.5391 0.5174 0.1113 0.087 Uiso calc R 1 . .
H H37B 0.4839 0.6147 0.0786 0.087 Uiso calc R 1 . .
C C38 0.7901(4) 0.5130(4) 0.0833(2) 0.1084(13) Uani d U 1 B .
H H38A 0.7766 0.4356 0.0453 0.163 Uiso calc R 1 . .
H H38B 0.7807 0.5101 0.1356 0.163 Uiso calc R 1 . .
H H38C 0.8823 0.5425 0.0795 0.163 Uiso calc R 1 . .
C C39 0.6836(7) 0.6260(6) 0.0019(3) 0.0625(17) Uani d PGDU 0.621(10) B 1
C C40 0.5768(7) 0.6981(6) -0.0081(3) 0.0727(16) Uani d PGU 0.621(10) B 1
H H40A 0.5086 0.7217 0.0290 0.087 Uiso calc PR 0.621(10) B 1
C C41 0.5720(7) 0.7351(5) -0.0736(3) 0.0802(17) Uani d PGU 0.621(10) B 1
H H41A 0.5005 0.7834 -0.0803 0.096 Uiso calc PR 0.621(10) B 1
C C42 0.6739(7) 0.6999(6) -0.1291(3) 0.0838(19) Uani d PGU 0.621(10) B 1
H H42A 0.6707 0.7246 -0.1729 0.101 Uiso calc PR 0.621(10) B 1
C C43 0.7807(6) 0.6278(7) -0.1191(3) 0.0820(19) Uani d PGU 0.621(10) B 1
H H43A 0.8490 0.6042 -0.1562 0.098 Uiso calc PR 0.621(10) B 1
C C44 0.7856(6) 0.5908(6) -0.0536(3) 0.0715(15) Uani d PGU 0.621(10) B 1
H H44A 0.8570 0.5425 -0.0470 0.086 Uiso calc PR 0.621(10) B 1
C C39' 0.7001(13) 0.6128(11) -0.0017(5) 0.063(2) Uani d PGDU 0.379(10) B 2
C C40' 0.6191(12) 0.6958(10) -0.0204(5) 0.073(2) Uani d PGU 0.379(10) B 2
H H40B 0.5530 0.7371 0.0142 0.088 Uiso calc PR 0.379(10) B 2
C C41' 0.6366(12) 0.7171(8) -0.0909(5) 0.083(3) Uani d PGU 0.379(10) B 2
H H41B 0.5824 0.7726 -0.1034 0.100 Uiso calc PR 0.379(10) B 2
C C42' 0.7353(12) 0.6554(9) -0.1426(4) 0.077(3) Uani d PGU 0.379(10) B 2
H H42B 0.7470 0.6696 -0.1897 0.093 Uiso calc PR 0.379(10) B 2
C C43' 0.8164(9) 0.5724(10) -0.1239(5) 0.085(2) Uani d PGU 0.379(10) B 2
H H43B 0.8824 0.5311 -0.1584 0.101 Uiso calc PR 0.379(10) B 2
C C44' 0.7988(11) 0.5512(10) -0.0534(6) 0.076(2) Uani d PGU 0.379(10) B 2
H H44B 0.8530 0.4956 -0.0409 0.091 Uiso calc PR 0.379(10) B 2

loop_
_atom_site_aniso_label
_atom_site_aniso_U_11
_atom_site_aniso_U_22
_atom_site_aniso_U_33
_atom_site_aniso_U_12
_atom_site_aniso_U_13
_atom_site_aniso_U_23
O1 0.0643(12) 0.0726(13) 0.0444(11) -0.0033(10) -0.0048(9) 0.0022(10)
O2 0.0628(12) 0.0703(13) 0.0475(11) 0.0003(9) 0.0070(9) 0.0029(10)
N1 0.0725(17) 0.0811(18) 0.0475(15) -0.0112(13) -0.0130(12) 0.0124(13)
N2 0.0778(17) 0.0805(18) 0.0485(15) 0.0116(14) 0.0158(12) 0.0127(13)
C1 0.0411(14) 0.0476(15) 0.0379(14) -0.0039(11) -0.0004(11) 0.0109(12)
C2 0.0350(13) 0.0479(15) 0.0429(15) -0.0026(11) -0.0004(11) 0.0177(12)
C3 0.0432(14) 0.0455(15) 0.0516(16) 0.0038(11) 0.0043(12) 0.0155(13)
C4 0.0471(15) 0.0515(16) 0.0428(15) 0.0014(12) 0.0004(12) 0.0106(12)
C5 0.0421(14) 0.0568(16) 0.0414(15) 0.0018(12) -0.0043(11) 0.0187(13)
C6 0.0383(13) 0.0447(14) 0.0428(15) 0.0004(10) 0.0010(11) 0.0160(12)
C7 0.0469(15) 0.0499(16) 0.0571(17) 0.0059(12) 0.0027(12) 0.0175(13)
C8 0.082(2) 0.055(2) 0.102(3) 0.0074(16) 0.0060(19) 0.0233(18)
C9 0.0525(17) 0.082(2) 0.075(2) 0.0202(15) -0.0028(15) 0.0274(17)
C10 0.0568(17) 0.090(2) 0.067(2) 0.0140(16) 0.0169(15) 0.0239(17)
C11 0.0417(14) 0.0630(18) 0.0549(17) -0.0010(13) -0.0057(12) 0.0238(14)
C12 0.0488(16) 0.086(2) 0.080(2) -0.0135(15) -0.0104(15) 0.0326(18)
C13 0.0593(18) 0.092(2) 0.085(2) 0.0227(17) -0.0095(16) 0.0297(19)
C14 0.0699(19) 0.097(2) 0.068(2) -0.0063(17) -0.0130(16) 0.0463(19)
C15 0.074(2) 0.079(2) 0.0503(18) 0.0122(16) -0.0069(15) 0.0034(16)
C16 0.118(3) 0.121(3) 0.095(3) -0.034(3) -0.012(2) 0.042(2)
C17 0.065(3) 0.058(3) 0.044(3) 0.014(3) -0.002(2) -0.004(3)
C18 0.082(4) 0.065(3) 0.069(3) 0.013(3) 0.001(3) 0.010(3)
C19 0.087(4) 0.080(3) 0.082(3) 0.015(3) 0.004(3) 0.026(3)
C20 0.095(4) 0.087(4) 0.068(3) 0.014(3) -0.005(3) 0.024(3)
C21 0.089(4) 0.088(4) 0.069(3) 0.018(3) -0.004(3) 0.023(3)
C22 0.073(3) 0.079(4) 0.057(3) 0.012(3) -0.003(2) 0.012(3)
C17' 0.071(4) 0.055(4) 0.050(4) 0.013(3) 0.005(3) 0.007(3)
C18' 0.080(4) 0.063(4) 0.066(4) 0.013(4) 0.002(3) 0.015(3)
C19' 0.091(5) 0.077(4) 0.082(4) 0.011(4) 0.001(4) 0.022(4)
C20' 0.091(5) 0.076(4) 0.075(4) 0.016(4) 0.001(4) 0.033(4)
C21' 0.094(4) 0.086(5) 0.066(4) 0.023(4) -0.001(3) 0.018(4)
C22' 0.078(4) 0.077(5) 0.052(3) 0.023(4) -0.007(3) 0.008(3)
C23 0.0429(14) 0.0455(15) 0.0373(14) 0.0023(11) 0.0005(11) 0.0078(12)
C24 0.0373(13) 0.0456(14) 0.0444(15) 0.0035(11) 0.0013(11) 0.0181(12)
C25 0.0416(14) 0.0464(15) 0.0471(16) -0.0054(11) -0.0049(11) 0.0135(13)
C26 0.0478(15) 0.0522(16) 0.0403(15) -0.0016(12) 0.0005(12) 0.0100(12)
C27 0.0469(15) 0.0572(17) 0.0449(16) -0.0014(12) 0.0102(12) 0.0190(13)
C28 0.0409(14) 0.0441(14) 0.0459(15) 0.0013(11) 0.0005(11) 0.0179(12)
C29 0.0488(15) 0.0475(16) 0.0569(17) -0.0064(12) 0.0000(12) 0.0177(13)
C30 0.078(2) 0.0521(19) 0.111(3) -0.0090(16) -0.0032(19) 0.0261(18)
C31 0.0524(16) 0.080(2) 0.0643(19) -0.0107(14) -0.0093(14) 0.0219(16)
C32 0.0572(17) 0.083(2) 0.077(2) -0.0221(15) 0.0062(15) 0.0302(18)
C33 0.0410(14) 0.0634(18) 0.0519(16) 0.0011(13) 0.0057(12) 0.0208(14)
C34 0.075(2) 0.107(3) 0.063(2) 0.0053(18) 0.0124(16) 0.0478(19)
C35 0.0522(17) 0.089(2) 0.084(2) 0.0163(16) 0.0162(15) 0.0257(19)
C36 0.0620(19) 0.095(2) 0.085(2) -0.0220(17) 0.0149(16) 0.0278(19)
C37 0.075(2) 0.080(2) 0.0504(18) -0.0099(16) 0.0108(15) 0.0059(16)
C38 0.119(3) 0.119(3) 0.096(3) 0.041(3) 0.019(2) 0.046(2)
C39 0.068(3) 0.060(3) 0.044(3) -0.012(3) 0.004(2) -0.002(2)
C40 0.081(4) 0.064(3) 0.065(3) -0.010(3) 0.006(3) 0.010(2)
C41 0.088(4) 0.072(3) 0.080(3) -0.011(3) -0.002(3) 0.025(3)
C42 0.097(4) 0.086(4) 0.066(3) -0.016(3) 0.013(3) 0.022(3)
C43 0.088(4) 0.086(4) 0.069(3) -0.018(3) 0.008(3) 0.023(3)
C44 0.075(3) 0.079(4) 0.054(3) -0.010(3) 0.010(2) 0.013(3)
C39' 0.074(4) 0.057(4) 0.052(4) -0.011(3) -0.001(3) 0.010(3)
C40' 0.083(4) 0.063(4) 0.067(4) -0.013(4) 0.002(3) 0.015(3)
C41' 0.091(5) 0.077(4) 0.080(4) -0.008(4) 0.004(4) 0.025(4)
C42' 0.088(5) 0.079(4) 0.072(4) -0.013(4) 0.004(4) 0.034(4)
C43' 0.095(4) 0.087(5) 0.067(4) -0.022(4) 0.008(4) 0.019(4)
C44' 0.083(4) 0.081(5) 0.055(4) -0.021(4) 0.008(3) 0.009(4)

loop_
_atom_type_symbol
_atom_type_description
_atom_type_scat_dispersion_real
_atom_type_scat_dispersion_imag
_atom_type_scat_source
C C 0.0033 0.0016 'International Tables Vol C Tables 4.2.6.8 and 6.1.1.4'
H H 0.0000 0.0000 'International Tables Vol C Tables 4.2.6.8 and 6.1.1.4'
N N 0.0061 0.0033 'International Tables Vol C Tables 4.2.6.8 and 6.1.1.4'
O O 0.0106 0.0060 'International Tables Vol C Tables 4.2.6.8 and 6.1.1.4'

loop_
_geom_angle_atom_site_label_1
_geom_angle_atom_site_label_2
_geom_angle_atom_site_label_3
_geom_angle
_geom_angle_publ_flag
C1 O1 H1 97.6 ?
C23 O2 H2 98.8 ?
C17' N1 C17 7.9(7) ?
C17' N1 C16 116.7(5) ?
C17 N1 C16 124.4(4) ?
C17' N1 C15 125.5(5) ?
C17 N1 C15 118.9(4) ?
C16 N1 C15 114.2(3) y
C39' N2 C39 9.1(7) ?
C39' N2 C38 115.4(5) ?
C39 N2 C38 124.4(3) ?
C39' N2 C37 126.2(6) ?
C39 N2 C37 118.3(4) ?
C38 N2 C37 114.4(3) ?
O1 C1 C6 119.7(2) y
O1 C1 C2 117.7(2) ?
C6 C1 C2 122.6(2) ?
C3 C2 C1 116.8(2) ?
C3 C2 C11 121.3(2) ?
C1 C2 C11 121.9(2) ?
C2 C3 C4 122.7(2) ?
C2 C3 H3 118.6 ?
C4 C3 H3 118.6 ?
C5 C4 C3 118.6(2) ?
C5 C4 C15 122.6(2) ?
C3 C4 C15 118.8(2) ?
C4 C5 C6 122.5(2) ?
C4 C5 H5 118.7 ?
C6 C5 H5 118.7 ?
C5 C6 C1 116.7(2) ?
C5 C6 C7 121.0(2) ?
C1 C6 C7 122.3(2) ?
C9 C7 C10 105.6(2) ?
C9 C7 C6 111.6(2) ?
C10 C7 C6 110.6(2) ?
C9 C7 C8 106.6(2) ?
C10 C7 C8 111.1(2) ?
C6 C7 C8 111.1(2) ?
C7 C8 H8A 109.5 ?
C7 C8 H8B 109.5 ?
H8A C8 H8B 109.5 ?
C7 C8 H8C 109.5 ?
H8A C8 H8C 109.5 ?
H8B C8 H8C 109.5 ?
C7 C9 H9A 109.5 ?
C7 C9 H9B 109.5 ?
H9A C9 H9B 109.5 ?
C7 C9 H9C 109.5 ?
H9A C9 H9C 109.5 ?
H9B C9 H9C 109.5 ?
C7 C10 H10A 109.5 ?
C7 C10 H10B 109.5 ?
H10A C10 H10B 109.5 ?
C7 C10 H10C 109.5 ?
H10A C10 H10C 109.5 ?
H10B C10 H10C 109.5 ?
C13 C11 C12 107.1(2) ?
C13 C11 C2 111.7(2) ?
C12 C11 C2 110.2(2) ?
C13 C11 C14 106.8(2) ?
C12 C11 C14 110.5(2) ?
C2 C11 C14 110.4(2) ?
C11 C12 H12A 109.5 ?
C11 C12 H12B 109.5 ?
H12A C12 H12B 109.5 ?
C11 C12 H12C 109.5 ?
H12A C12 H12C 109.5 ?
H12B C12 H12C 109.5 ?
C11 C13 H13A 109.5 ?
C11 C13 H13B 109.5 ?
H13A C13 H13B 109.5 ?
C11 C13 H13C 109.5 ?
H13A C13 H13C 109.5 ?
H13B C13 H13C 109.5 ?
C11 C14 H14A 109.5 ?
C11 C14 H14B 109.5 ?
H14A C14 H14B 109.5 ?
C11 C14 H14C 109.5 ?
H14A C14 H14C 109.5 ?
H14B C14 H14C 109.5 ?
N1 C15 C4 115.1(2) y
N1 C15 H15A 108.5 ?
C4 C15 H15A 108.5 ?
N1 C15 H15B 108.5 ?
C4 C15 H15B 108.5 ?
H15A C15 H15B 107.5 ?
N1 C16 H16A 109.5 ?
N1 C16 H16B 109.5 ?
H16A C16 H16B 109.5 ?
N1 C16 H16C 109.5 ?
H16A C16 H16C 109.5 ?
H16B C16 H16C 109.5 ?
C18 C17 C22 120.0 ?
C18 C17 N1 118.7(4) ?
C22 C17 N1 121.3(4) ?
C17 C18 C19 120.0 ?
C17 C18 H18A 120.0 ?
C19 C18 H18A 120.0 ?
C20 C19 C18 120.0 ?
C20 C19 H19A 120.0 ?
C18 C19 H19A 120.0 ?
C21 C20 C19 120.0 ?
C21 C20 H20A 120.0 ?
C19 C20 H20A 120.0 ?
C20 C21 C22 120.0 ?
C20 C21 H21A 120.0 ?
C22 C21 H21A 120.0 ?
C21 C22 C17 120.0 ?
C21 C22 H22A 120.0 ?
C17 C22 H22A 120.0 ?
N1 C17' C18' 123.0(7) ?
N1 C17' C22' 117.0(7) ?
C18' C17' C22' 120.0 ?
C19' C18' C17' 120.0 ?
C19' C18' H18B 120.0 ?
C17' C18' H18B 120.0 ?
C18' C19' C20' 120.0 ?
C18' C19' H19B 120.0 ?
C20' C19' H19B 120.0 ?
C21' C20' C19' 120.0 ?
C21' C20' H20B 120.0 ?
C19' C20' H20B 120.0 ?
C22' C21' C20' 120.0 ?
C22' C21' H21B 120.0 ?
C20' C21' H21B 120.0 ?
C21' C22' C17' 120.0 ?
C21' C22' H22B 120.0 ?
C17' C22' H22B 120.0 ?
O2 C23 C28 118.9(2) ?
O2 C23 C24 118.1(2) ?
C28 C23 C24 123.0(2) ?
C25 C24 C23 116.6(2) ?
C25 C24 C33 120.8(2) ?
C23 C24 C33 122.5(2) ?
C26 C25 C24 122.7(2) ?
C26 C25 H25 118.7 ?
C24 C25 H25 118.7 ?
C27 C26 C25 118.6(2) ?
C27 C26 C37 122.8(2) ?
C25 C26 C37 118.6(2) ?
C26 C27 C28 122.5(2) ?
C26 C27 H27 118.8 ?
C28 C27 H27 118.8 ?
C27 C28 C23 116.6(2) ?
C27 C28 C29 121.0(2) ?
C23 C28 C29 122.4(2) ?
C32 C29 C28 111.4(2) ?
C32 C29 C31 105.8(2) ?
C28 C29 C31 110.4(2) ?
C32 C29 C30 107.7(2) ?
C28 C29 C30 110.6(2) ?
C31 C29 C30 110.8(2) ?
C29 C30 H30A 109.5 ?
C29 C30 H30B 109.5 ?
H30A C30 H30B 109.5 ?
C29 C30 H30C 109.5 ?
H30A C30 H30C 109.5 ?
H30B C30 H30C 109.5 ?
C29 C31 H31A 109.5 ?
C29 C31 H31B 109.5 ?
H31A C31 H31B 109.5 ?
C29 C31 H31C 109.5 ?
H31A C31 H31C 109.5 ?
H31B C31 H31C 109.5 ?
C29 C32 H32A 109.5 ?
C29 C32 H32B 109.5 ?
H32A C32 H32B 109.5 ?
C29 C32 H32C 109.5 ?
H32A C32 H32C 109.5 ?
H32B C32 H32C 109.5 ?
C36 C33 C24 111.9(2) ?
C36 C33 C35 106.8(2) ?
C24 C33 C35 110.1(2) ?
C36 C33 C34 107.0(2) ?
C24 C33 C34 110.4(2) ?
C35 C33 C34 110.5(2) ?
C33 C34 H34A 109.5 ?
C33 C34 H34B 109.5 ?
H34A C34 H34B 109.5 ?
C33 C34 H34C 109.5 ?
H34A C34 H34C 109.5 ?
H34B C34 H34C 109.5 ?
C33 C35 H35A 109.5 ?
C33 C35 H35B 109.5 ?
H35A C35 H35B 109.5 ?
C33 C35 H35C 109.5 ?
H35A C35 H35C 109.5 ?
H35B C35 H35C 109.5 ?
C33 C36 H36A 109.5 ?
C33 C36 H36B 109.5 ?
H36A C36 H36B 109.5 ?
C33 C36 H36C 109.5 ?
H36A C36 H36C 109.5 ?
H36B C36 H36C 109.5 ?
N2 C37 C26 114.9(2) y
N2 C37 H37A 108.5 ?
C26 C37 H37A 108.5 ?
N2 C37 H37B 108.5 ?
C26 C37 H37B 108.5 ?
H37A C37 H37B 107.5 ?
N2 C38 H38A 109.5 ?
N2 C38 H38B 109.5 ?
H38A C38 H38B 109.5 ?
N2 C38 H38C 109.5 ?
H38A C38 H38C 109.5 ?
H38B C38 H38C 109.5 ?
C40 C39 C44 120.0 ?
C40 C39 N2 119.5(4) ?
C44 C39 N2 120.5(4) ?
C41 C40 C39 120.0 ?
C41 C40 H40A 120.0 ?
C39 C40 H40A 120.0 ?
C42 C41 C40 120.0 ?
C42 C41 H41A 120.0 ?
C40 C41 H41A 120.0 ?
C41 C42 C43 120.0 ?
C41 C42 H42A 120.0 ?
C43 C42 H42A 120.0 ?
C44 C43 C42 120.0 ?
C44 C43 H43A 120.0 ?
C42 C43 H43A 120.0 ?
C43 C44 C39 120.0 ?
C43 C44 H44A 120.0 ?
C39 C44 H44A 120.0 ?
N2 C39' C40' 122.2(7) ?
N2 C39' C44' 117.8(7) ?
C40' C39' C44' 120.0 ?
C41' C40' C39' 120.0 ?
C41' C40' H40B 120.0 ?
C39' C40' H40B 120.0 ?
C42' C41' C40' 120.0 ?
C42' C41' H41B 120.0 ?
C40' C41' H41B 120.0 ?
C41' C42' C43' 120.0 ?
C41' C42' H42B 120.0 ?
C43' C42' H42B 120.0 ?
C44' C43' C42' 120.0 ?
C44' C43' H43B 120.0 ?
C42' C43' H43B 120.0 ?
C43' C44' C39' 120.0 ?
C43' C44' H44B 120.0 ?
C39' C44' H44B 120.0 ?

loop_
_geom_bond_atom_site_label_1
_geom_bond_atom_site_label_2
_geom_bond_distance
_geom_bond_publ_flag
O1 C1 1.377(3) y
O1 H1 0.8404 ?
O2 C23 1.378(3) y
O2 H2 0.8327 ?
N1 C17' 1.376(6) ?
N1 C17 1.393(4) y
N1 C16 1.427(4) y
N1 C15 1.433(4) y
N2 C39' 1.381(6) ?
N2 C39 1.397(4) y
N2 C38 1.431(4) y
N2 C37 1.436(4) y
C1 C6 1.394(3) ?
C1 C2 1.397(3) ?
C2 C3 1.371(3) ?
C2 C11 1.526(3) ?
C3 C4 1.372(3) ?
C3 H3 0.9300 ?
C4 C5 1.367(3) ?
C4 C15 1.503(4) y
C5 C6 1.381(3) ?
C5 H5 0.9300 ?
C6 C7 1.528(3) ?
C7 C9 1.527(4) ?
C7 C10 1.528(4) ?
C7 C8 1.531(4) ?
C8 H8A 0.9600 ?
C8 H8B 0.9600 ?
C8 H8C 0.9600 ?
C9 H9A 0.9600 ?
C9 H9B 0.9600 ?
C9 H9C 0.9600 ?
C10 H10A 0.9600 ?
C10 H10B 0.9600 ?
C10 H10C 0.9600 ?
C11 C13 1.522(4) ?
C11 C12 1.524(4) ?
C11 C14 1.526(4) ?
C12 H12A 0.9600 ?
C12 H12B 0.9600 ?
C12 H12C 0.9600 ?
C13 H13A 0.9600 ?
C13 H13B 0.9600 ?
C13 H13C 0.9600 ?
C14 H14A 0.9600 ?
C14 H14B 0.9600 ?
C14 H14C 0.9600 ?
C15 H15A 0.9700 ?
C15 H15B 0.9700 ?
C16 H16A 0.9600 ?
C16 H16B 0.9600 ?
C16 H16C 0.9600 ?
C17 C18 1.3900 ?
C17 C22 1.3900 ?
C18 C19 1.3900 ?
C18 H18A 0.9300 ?
C19 C20 1.3900 ?
C19 H19A 0.9300 ?
C20 C21 1.3900 ?
C20 H20A 0.9300 ?
C21 C22 1.3900 ?
C21 H21A 0.9300 ?
C22 H22A 0.9300 ?
C17' C18' 1.3900 ?
C17' C22' 1.3900 ?
C18' C19' 1.3900 ?
C18' H18B 0.9300 ?
C19' C20' 1.3900 ?
C19' H19B 0.9300 ?
C20' C21' 1.3900 ?
C20' H20B 0.9300 ?
C21' C22' 1.3900 ?
C21' H21B 0.9300 ?
C22' H22B 0.9300 ?
C23 C28 1.388(3) ?
C23 C24 1.391(3) ?
C24 C25 1.374(3) ?
C24 C33 1.528(3) ?
C25 C26 1.372(3) ?
C25 H25 0.9300 ?
C26 C27 1.366(3) ?
C26 C37 1.505(4) y
C27 C28 1.383(3) ?
C27 H27 0.9300 ?
C28 C29 1.528(3) ?
C29 C32 1.525(4) ?
C29 C31 1.531(4) ?
C29 C30 1.531(4) ?
C30 H30A 0.9600 ?
C30 H30B 0.9600 ?
C30 H30C 0.9600 ?
C31 H31A 0.9600 ?
C31 H31B 0.9600 ?
C31 H31C 0.9600 ?
C32 H32A 0.9600 ?
C32 H32B 0.9600 ?
C32 H32C 0.9600 ?
C33 C36 1.516(4) ?
C33 C35 1.530(4) ?
C33 C34 1.532(4) ?
C34 H34A 0.9600 ?
C34 H34B 0.9600 ?
C34 H34C 0.9600 ?
C35 H35A 0.9600 ?
C35 H35B 0.9600 ?
C35 H35C 0.9600 ?
C36 H36A 0.9600 ?
C36 H36B 0.9600 ?
C36 H36C 0.9600 ?
C37 H37A 0.9700 ?
C37 H37B 0.9700 ?
C38 H38A 0.9600 ?
C38 H38B 0.9600 ?
C38 H38C 0.9600 ?
C39 C40 1.3900 ?
C39 C44 1.3900 ?
C40 C41 1.3900 ?
C40 H40A 0.9300 ?
C41 C42 1.3900 ?
C41 H41A 0.9300 ?
C42 C43 1.3900 ?
C42 H42A 0.9300 ?
C43 C44 1.3900 ?
C43 H43A 0.9300 ?
C44 H44A 0.9300 ?
C39' C40' 1.3900 ?
C39' C44' 1.3900 ?
C40' C41' 1.3900 ?
C40' H40B 0.9300 ?
C41' C42' 1.3900 ?
C41' H41B 0.9300 ?
C42' C43' 1.3900 ?
C42' H42B 0.9300 ?
C43' C44' 1.3900 ?
C43' H43B 0.9300 ?
C44' H44B 0.9300 ?

loop_
_geom_torsion_atom_site_label_1
_geom_torsion_atom_site_label_2
_geom_torsion_atom_site_label_3
_geom_torsion_atom_site_label_4
_geom_torsion
_geom_torsion_publ_flag
O1 C1 C2 C3 -177.5(2) y
C6 C1 C2 C3 2.3(3) ?
O1 C1 C2 C11 3.3(3) y
C6 C1 C2 C11 -176.9(2) ?
C1 C2 C3 C4 0.3(3) ?
C11 C2 C3 C4 179.5(2) ?
C2 C3 C4 C5 -1.7(4) ?
C2 C3 C4 C15 178.9(2) ?
C3 C4 C5 C6 0.6(4) ?
C15 C4 C5 C6 179.9(2) ?
C4 C5 C6 C1 1.8(4) ?
C4 C5 C6 C7 -177.3(2) ?
O1 C1 C6 C5 176.5(2) ?
C2 C1 C6 C5 -3.3(3) ?
O1 C1 C6 C7 -4.4(3) ?
C2 C1 C6 C7 175.8(2) ?
C5 C6 C7 C9 5.4(3) ?
C1 C6 C7 C9 -173.6(2) ?
C5 C6 C7 C10 122.7(3) ?
C1 C6 C7 C10 -56.3(3) ?
C5 C6 C7 C8 -113.4(3) ?
C1 C6 C7 C8 67.5(3) ?
C3 C2 C11 C13 0.5(3) ?
C1 C2 C11 C13 179.6(2) ?
C3 C2 C11 C12 119.4(3) ?
C1 C2 C11 C12 -61.4(3) ?
C3 C2 C11 C14 -118.2(3) ?
C1 C2 C11 C14 60.9(3) ?
C17' N1 C15 C4 117.7(7) ?
C17 N1 C15 C4 112.5(5) y
C16 N1 C15 C4 -84.5(4) y
C5 C4 C15 N1 -13.7(4) y
C3 C4 C15 N1 165.6(2) ?
C17' N1 C17 C18 -166(7) ?
C16 N1 C17 C18 -179.3(3) y
C15 N1 C17 C18 -18.1(6) y
C17' N1 C17 C22 13(6) ?
C16 N1 C17 C22 -0.3(7) ?
C15 N1 C17 C22 160.9(3) ?
C22 C17 C18 C19 0.0 ?
N1 C17 C18 C19 179.0(7) ?
C17 C18 C19 C20 0.0 ?
C18 C19 C20 C21 0.0 ?
C19 C20 C21 C22 0.0 ?
C20 C21 C22 C17 0.0 ?
C18 C17 C22 C21 0.0 ?
N1 C17 C22 C21 -179.0(7) ?
C17 N1 C17' C18' 4(6) ?
C16 N1 C17' C18' 171.5(5) ?
C15 N1 C17' C18' -31.1(10) ?
C17 N1 C17' C22' -176(7) ?
C16 N1 C17' C22' -7.9(9) ?
C15 N1 C17' C22' 149.5(4) ?
N1 C17' C18' C19' -179.4(11) ?
C22' C17' C18' C19' 0.0 ?
C17' C18' C19' C20' 0.0 ?
C18' C19' C20' C21' 0.0 ?
C19' C20' C21' C22' 0.0 ?
C20' C21' C22' C17' 0.0 ?
N1 C17' C22' C21' 179.4(10) ?
C18' C17' C22' C21' 0.0 ?
O2 C23 C24 C25 177.4(2) y
C28 C23 C24 C25 -2.1(3) ?
O2 C23 C24 C33 -3.6(3) y
C28 C23 C24 C33 176.8(2) ?
C23 C24 C25 C26 0.0(4) ?
C33 C24 C25 C26 -179.0(2) ?
C24 C25 C26 C27 1.3(4) ?
C24 C25 C26 C37 -178.9(2) ?
C25 C26 C27 C28 -0.6(4) ?
C37 C26 C27 C28 179.6(3) ?
C26 C27 C28 C23 -1.3(4) ?
C26 C27 C28 C29 177.5(2) ?
O2 C23 C28 C27 -176.8(2) ?
C24 C23 C28 C27 2.8(4) ?
O2 C23 C28 C29 4.4(3) ?
C24 C23 C28 C29 -176.0(2) ?
C27 C28 C29 C32 -5.1(3) ?
C23 C28 C29 C32 173.6(2) ?
C27 C28 C29 C31 -122.4(3) ?
C23 C28 C29 C31 56.4(3) ?
C27 C28 C29 C30 114.6(3) ?
C23 C28 C29 C30 -66.6(3) ?
C25 C24 C33 C36 -0.9(3) ?
C23 C24 C33 C36 -179.8(2) ?
C25 C24 C33 C35 -119.5(3) ?
C23 C24 C33 C35 61.6(3) ?
C25 C24 C33 C34 118.2(3) ?
C23 C24 C33 C34 -60.7(3) ?
C39' N2 C37 C26 -119.0(7) ?
C39 N2 C37 C26 -113.5(5) y
C38 N2 C37 C26 84.8(4) y
C27 C26 C37 N2 13.1(4) ?
C25 C26 C37 N2 -166.7(2) ?
C39' N2 C39 C40 170(6) ?
C38 N2 C39 C40 178.9(3) y
C37 N2 C39 C40 19.1(6) ?
C39' N2 C39 C44 -10(5) ?
C38 N2 C39 C44 -0.8(7) ?
C37 N2 C39 C44 -160.5(3) ?
C44 C39 C40 C41 0.0 ?
N2 C39 C40 C41 -179.6(6) ?
C39 C40 C41 C42 0.0 ?
C40 C41 C42 C43 0.0 ?
C41 C42 C43 C44 0.0 ?
C42 C43 C44 C39 0.0 ?
C40 C39 C44 C43 0.0 ?
N2 C39 C44 C43 179.6(6) ?
C39 N2 C39' C40' 0(5) ?
C38 N2 C39' C40' -172.0(5) ?
C37 N2 C39' C40' 32.0(10) ?
C39 N2 C39' C44' 180(6) ?
C38 N2 C39' C44' 7.8(9) ?
C37 N2 C39' C44' -148.2(5) ?
N2 C39' C40' C41' 179.8(11) ?
C44' C39' C40' C41' 0.0 ?
C39' C40' C41' C42' 0.0 ?
C40' C41' C42' C43' 0.0 ?
C41' C42' C43' C44' 0.0 ?
C42' C43' C44' C39' 0.0 ?
N2 C39' C44' C43' -179.8(10) ?
C40' C39' C44' C43' 0.0 ?
